data_7105349
loop_
_publ_author_name
'Cruz-Cabeza, Aurora J'
'Karki, Shyam'
'F\'abi\'an, L\'aszl\'o'
'Frisci\'c, Tomislav'
'Day, Graeme M'
'Jones, William'

_publ_section_title
;
 Predicting stoichiometry and structure of solvates.
;
_journal_issue 13
_journal_name_full 'Chemical communications (Cambridge, England)'
_journal_page_first 2224
_journal_page_last 2226
_journal_paper_doi 10.1039/b922955h
_journal_volume 46
_journal_year 2010
_space_group_IT_number 2
_symmetry_cell_setting triclinic
_symmetry_Int_Tables_number 2
_symmetry_space_group_name_Hall '-P 1'
_symmetry_space_group_name_H-M 'P -1'
_cell_angle_alpha 94.0829
_cell_angle_beta 112.577
_cell_angle_gamma 104.714
_cell_length_a 5.0907
_cell_length_b 12.9686
_cell_length_c 9.2368
_cell_volume 534.802
_cod_data_source_file b922955h.txt
_cod_data_source_block frm_0001
_cod_original_cell_volume 534.8
_cod_database_code 7105349

loop_
_symmetry_equiv_pos_site_id
_symmetry_equiv_pos_as_xyz
1 x,y,z
2 -x,-y,-z

loop_
_atom_site_label
_atom_site_type_symbol
_atom_site_fract_x
_atom_site_fract_y
_atom_site_fract_z
N1 N 0.781852 0.105281 0.970548
C6 C 0.6437 0.177572 0.889132
C1 C 0.568095 0.220799 1.12439
C7 C 0.709709 0.148236 1.19849
C2 C 0.829445 0.0829217 1.12458
C8 C 0.557104 0.230558 1.35217
N2 N 0.530973 0.235254 0.972013
N4 N 0.69944 0.15567 1.3467
N3 N 0.473511 0.271972 1.21949
C9 C 0.821924 0.0962273 1.4712
C3 C 0.38493 0.312816 0.895756
O4 O 0.62336 0.18849 0.754908
O1 O 0.956371 0.0161021 1.17875
H11 H 0.854056 0.0676516 0.914401
H1 H 0.520513 0.250514 1.44613
H12 H 1.04367 0.118277 1.51222
H2 H 0.741285 0.016933 1.42734
H3 H 0.763902 0.112841 1.55936
H4 H 0.23979 0.277822 0.784377
H5 H 0.280971 0.334147 0.958909
H6 H 0.535255 0.378156 0.89293
C4 C 0.804695 0.560033 0.688433
C5 C 0.939979 0.468799 0.705818
O2 O 0.759604 0.610059 0.579487
H7 H 0.795165 0.401739 0.708874
H8 H 1.12117 0.486982 0.808713
H9 H 0.993069 0.455609 0.614902
O3 O 0.733203 0.581892 0.813404
H10 H 0.655227 0.635283 0.793958
